data_2206264
loop_
_publ_author_name
'De-You Teng'
'Feng-Qin Ji'
'Wei Huang'

_publ_section_title
;Methyl
 2-[2-(5,7-dimethyl-1,2,4-triazolo[1,5-<i>a</i>]pyrimidin-2-ylsulfanylmethyl)phenyl]-3-methoxyacrylate
;
_journal_issue 7
_journal_name_full 'Acta Crystallographica Section E'
_journal_page_first o1992
_journal_page_last o1993
_journal_paper_doi 10.1107/S1600536805016703
_journal_volume 61
_journal_year 2005
_chemical_formula_iupac 'C19 H20 N4 O3 S'
_chemical_formula_moiety 'C19 H20 N4 O3 S'
_chemical_formula_sum 'C19 H20 N4 O3 S'
_chemical_formula_weight 384.45
_chemical_melting_point 455
_chemical_name_systematic
;Methyl
2-[2-(5,7-dimethyl-[1,2,4]triazolo[1,5-a]pyrimidin-2-ylsulfanylmethyl)phenyl]-
3-methoxyacrylate
;
_space_group_IT_number 2
_symmetry_cell_setting triclinic
_symmetry_space_group_name_Hall '-P 1'
_symmetry_space_group_name_H-M 'P -1'
_atom_sites_solution_hydrogens geom
_atom_sites_solution_primary direct
_atom_sites_solution_secondary difmap
_audit_creation_method SHELXL-97
_cell_angle_alpha 102.881(3)
_cell_angle_beta 90.646(3)
_cell_angle_gamma 109.411(3)
_cell_formula_units_Z 2
_cell_length_a 8.9163(12)
_cell_length_b 9.5613(13)
_cell_length_c 12.0628(17)
_cell_measurement_reflns_used 1142
_cell_measurement_temperature 292(2)
_cell_measurement_theta_max 21.13
_cell_measurement_theta_min 2.33
_cell_volume 941.4(2)
_computing_cell_refinement 'SAINT (Bruker, 1999)'
_computing_data_collection 'SMART (Bruker, 1997)'
_computing_data_reduction SAINT
_computing_molecular_graphics 'SHELXTL (Bruker, 2001)'
_computing_publication_material SHELXTL
_computing_structure_refinement 'SHELXL97 (Sheldrick, 1997)'
_computing_structure_solution 'SHELXS97 (Sheldrick, 1990)'
_diffrn_ambient_temperature 292(2)
_diffrn_measured_fraction_theta_full 0.981
_diffrn_measured_fraction_theta_max 0.981
_diffrn_measurement_device_type 'Bruker SMART 4K CCD area-detector'
_diffrn_measurement_method '\f and \w'
_diffrn_radiation_monochromator graphite
_diffrn_radiation_source 'fine-focus sealed tube'
_diffrn_radiation_type MoK\a
_diffrn_radiation_wavelength 0.71073
_diffrn_reflns_av_R_equivalents 0.0234
_diffrn_reflns_av_sigmaI/netI 0.0550
_diffrn_reflns_limit_h_max 7
_diffrn_reflns_limit_h_min -10
_diffrn_reflns_limit_k_max 11
_diffrn_reflns_limit_k_min -11
_diffrn_reflns_limit_l_max 14
_diffrn_reflns_limit_l_min -14
_diffrn_reflns_number 4766
_diffrn_reflns_theta_full 25.00
_diffrn_reflns_theta_max 25.00
_diffrn_reflns_theta_min 1.74
_diffrn_standards_decay_% 0
_diffrn_standards_interval_count 0
_diffrn_standards_interval_time 0
_diffrn_standards_number 0
_exptl_absorpt_coefficient_mu 0.199
_exptl_absorpt_correction_type none
_exptl_crystal_colour yellow
_exptl_crystal_density_diffrn 1.356
_exptl_crystal_density_method 'not measured'
_exptl_crystal_description plate
_exptl_crystal_F_000 404
_exptl_crystal_size_max 0.30
_exptl_crystal_size_mid 0.20
_exptl_crystal_size_min 0.04
_refine_diff_density_max 0.528
_refine_diff_density_min -0.629
_refine_ls_extinction_method none
_refine_ls_goodness_of_fit_ref 1.105
_refine_ls_hydrogen_treatment constr
_refine_ls_matrix_type full
_refine_ls_number_parameters 248
_refine_ls_number_reflns 3261
_refine_ls_number_restraints 0
_refine_ls_restrained_S_all 1.105
_refine_ls_R_factor_all 0.0887
_refine_ls_R_factor_gt 0.0603
_refine_ls_shift/su_max 0.031
_refine_ls_shift/su_mean 0.001
_refine_ls_structure_factor_coef Fsqd
_refine_ls_weighting_details 'calc w = 1/[\s^2^(Fo^2^)+(0.0954P)^2^] where P = (Fo^2^+2Fc^2^)/3'
_refine_ls_weighting_scheme calc
_refine_ls_wR_factor_gt 0.1566
_refine_ls_wR_factor_ref 0.1891
_reflns_number_gt 2393
_reflns_number_total 3261
_reflns_threshold_expression I>2\s(I)
_cod_data_source_file rn6051.cif
_cod_data_source_block I
_cod_original_sg_symbol_Hall -P1
_cod_database_code 2206264
_cod_database_fobs_code 2206264

loop_
_symmetry_equiv_pos_as_xyz
'x, y, z'
'-x, -y, -z'

loop_
_atom_site_label
_atom_site_fract_x
_atom_site_fract_y
_atom_site_fract_z
_atom_site_U_iso_or_equiv
_atom_site_adp_type
_atom_site_calc_flag
_atom_site_refinement_flags
_atom_site_occupancy
_atom_site_type_symbol
C1 0.2630(4) -0.0772(4) 0.6083(3) 0.0518(9) Uani d . 1 C
C2 0.1207(4) -0.2049(4) 0.5785(3) 0.0516(9) Uani d . 1 C
H2 0.0911 -0.2724 0.6257 0.062 Uiso calc R 1 H
C3 0.0265(4) -0.2304(4) 0.4817(3) 0.0461(8) Uani d . 1 C
C4 0.3677(5) -0.0500(5) 0.7149(4) 0.0786(13) Uani d . 1 C
H4A 0.4454 -0.0993 0.6976 0.118 Uiso calc R 1 H
H4B 0.3034 -0.0912 0.7712 0.118 Uiso calc R 1 H
H4C 0.4213 0.0578 0.7442 0.118 Uiso calc R 1 H
C5 -0.1238(4) -0.3603(4) 0.4387(3) 0.0613(10) Uani d . 1 C
H5A -0.1085 -0.4231 0.3688 0.092 Uiso calc R 1 H
H5B -0.2073 -0.3220 0.4249 0.092 Uiso calc R 1 H
H5C -0.1529 -0.4199 0.4945 0.092 Uiso calc R 1 H
C6 0.2209(4) -0.0020(4) 0.4493(3) 0.0435(8) Uani d . 1 C
C7 0.1149(4) 0.0016(4) 0.2947(3) 0.0464(8) Uani d . 1 C
C8 0.2661(4) 0.1980(4) 0.1639(3) 0.0510(9) Uani d . 1 C
H8A 0.3497 0.1696 0.1947 0.061 Uiso calc R 1 H
H8B 0.2815 0.1963 0.0842 0.061 Uiso calc R 1 H
C9 0.2856(4) 0.3587(4) 0.2264(3) 0.0399(8) Uani d . 1 C
C10 0.3945(4) 0.4305(4) 0.3228(3) 0.0511(9) Uani d . 1 C
H10 0.4506 0.3766 0.3497 0.061 Uiso calc R 1 H
C11 0.4204(4) 0.5788(4) 0.3787(3) 0.0526(9) Uani d . 1 C
H11 0.4960 0.6256 0.4415 0.063 Uiso calc R 1 H
C12 0.3345(4) 0.6589(4) 0.3422(3) 0.0497(9) Uani d . 1 C
H12 0.3504 0.7591 0.3810 0.060 Uiso calc R 1 H
C13 0.2240(4) 0.5890(4) 0.2470(3) 0.0456(8) Uani d . 1 C
H13 0.1657 0.6429 0.2227 0.055 Uiso calc R 1 H
C14 0.1994(4) 0.4406(3) 0.1880(2) 0.0376(7) Uani d . 1 C
C15 0.0873(4) 0.3711(3) 0.0812(3) 0.0383(7) Uani d . 1 C
C16 0.1411(4) 0.3504(4) -0.0213(3) 0.0449(8) Uani d . 1 C
H16 0.0689 0.3106 -0.0862 0.054 Uiso calc R 1 H
C17 0.3441(5) 0.3714(5) -0.1472(3) 0.0688(12) Uani d . 1 C
H17A 0.2951 0.2675 -0.1899 0.103 Uiso calc R 1 H
H17B 0.4582 0.3995 -0.1451 0.103 Uiso calc R 1 H
H17C 0.3103 0.4373 -0.1830 0.103 Uiso calc R 1 H
C18 -0.0851(4) 0.3334(4) 0.0928(3) 0.0454(8) Uani d . 1 C
C19 -0.3433(4) 0.2186(5) -0.0054(4) 0.0757(13) Uani d . 1 C
H19A -0.3765 0.1617 0.0517 0.114 Uiso calc R 1 H
H19B -0.3943 0.1563 -0.0788 0.114 Uiso calc R 1 H
H19C -0.3729 0.3083 0.0124 0.114 Uiso calc R 1 H
N1 0.3137(4) 0.0228(3) 0.5445(3) 0.0522(8) Uani d . 1 N
N2 0.0802(3) -0.1248(3) 0.4185(2) 0.0420(7) Uani d . 1 N
N3 0.0103(3) -0.1231(3) 0.3172(2) 0.0478(7) Uani d . 1 N
N4 0.2438(3) 0.0792(3) 0.3701(2) 0.0487(7) Uani d . 1 N
O1 -0.1426(3) 0.3613(3) 0.1807(2) 0.0639(7) Uani d . 1 O
O2 -0.1725(3) 0.2627(3) -0.0075(2) 0.0615(7) Uani d . 1 O
O3 0.2975(3) 0.3861(3) -0.03263(19) 0.0540(7) Uani d . 1 O
S1 0.07418(12) 0.05487(10) 0.17149(8) 0.0570(3) Uani d . 1 S

loop_
_atom_site_aniso_label
_atom_site_aniso_U_11
_atom_site_aniso_U_22
_atom_site_aniso_U_33
_atom_site_aniso_U_12
_atom_site_aniso_U_13
_atom_site_aniso_U_23
C1 0.055(2) 0.053(2) 0.050(2) 0.0204(18) 0.0020(17) 0.0133(17)
C2 0.057(2) 0.048(2) 0.053(2) 0.0178(18) 0.0114(18) 0.0190(17)
C3 0.045(2) 0.0400(18) 0.054(2) 0.0140(16) 0.0155(16) 0.0129(15)
C4 0.072(3) 0.090(3) 0.070(3) 0.014(2) -0.013(2) 0.033(2)
C5 0.061(3) 0.046(2) 0.064(2) -0.0008(18) 0.010(2) 0.0153(18)
C6 0.0394(19) 0.0377(18) 0.053(2) 0.0121(15) 0.0031(16) 0.0125(15)
C7 0.045(2) 0.0357(18) 0.058(2) 0.0145(16) -0.0009(17) 0.0102(15)
C8 0.062(2) 0.050(2) 0.049(2) 0.0252(18) 0.0101(17) 0.0199(16)
C9 0.0418(19) 0.0439(18) 0.0353(17) 0.0124(15) 0.0063(14) 0.0153(14)
C10 0.046(2) 0.066(2) 0.049(2) 0.0197(18) 0.0060(17) 0.0283(18)
C11 0.044(2) 0.064(2) 0.0378(19) 0.0044(18) -0.0015(15) 0.0101(17)
C12 0.050(2) 0.048(2) 0.0407(19) 0.0074(17) 0.0045(16) 0.0031(15)
C13 0.044(2) 0.0459(19) 0.0455(19) 0.0139(16) 0.0031(15) 0.0119(15)
C14 0.0367(18) 0.0419(18) 0.0348(17) 0.0125(14) 0.0044(13) 0.0117(14)
C15 0.0397(18) 0.0366(17) 0.0379(18) 0.0105(14) 0.0010(14) 0.0112(13)
C16 0.042(2) 0.0428(19) 0.046(2) 0.0087(15) -0.0045(16) 0.0116(15)
C17 0.059(3) 0.095(3) 0.047(2) 0.018(2) 0.0111(19) 0.017(2)
C18 0.046(2) 0.0386(18) 0.050(2) 0.0116(16) -0.0053(17) 0.0117(16)
C19 0.039(2) 0.084(3) 0.090(3) 0.004(2) -0.010(2) 0.019(3)
N1 0.0475(18) 0.0481(17) 0.0575(19) 0.0118(14) -0.0035(15) 0.0132(14)
N2 0.0398(16) 0.0356(15) 0.0486(16) 0.0105(12) 0.0035(13) 0.0099(12)
N3 0.0488(17) 0.0385(16) 0.0544(18) 0.0120(13) -0.0017(14) 0.0127(13)
N4 0.0488(18) 0.0396(16) 0.0568(18) 0.0098(13) -0.0003(14) 0.0181(13)
O1 0.0472(16) 0.083(2) 0.0551(17) 0.0168(14) 0.0094(13) 0.0119(14)
O2 0.0422(15) 0.0732(18) 0.0570(16) 0.0089(13) -0.0084(12) 0.0087(13)
O3 0.0428(15) 0.0773(18) 0.0383(13) 0.0144(13) 0.0054(11) 0.0159(12)
S1 0.0661(7) 0.0423(5) 0.0593(6) 0.0130(5) -0.0117(5) 0.0150(4)

loop_
_atom_type_symbol
_atom_type_description
_atom_type_scat_dispersion_real
_atom_type_scat_dispersion_imag
_atom_type_scat_source
C C 0.0033 0.0016 'International Tables Vol C Tables 4.2.6.8 and 6.1.1.4'
H H 0.0000 0.0000 'International Tables Vol C Tables 4.2.6.8 and 6.1.1.4'
N N 0.0061 0.0033 'International Tables Vol C Tables 4.2.6.8 and 6.1.1.4'
O O 0.0106 0.0060 'International Tables Vol C Tables 4.2.6.8 and 6.1.1.4'
S S 0.1246 0.1234 'International Tables Vol C Tables 4.2.6.8 and 6.1.1.4'

loop_
_geom_angle_atom_site_label_1
_geom_angle_atom_site_label_2
_geom_angle_atom_site_label_3
_geom_angle
N1 C1 C2 122.9(3)
N1 C1 C4 116.3(3)
C2 C1 C4 120.7(3)
C3 C2 C1 120.9(3)
C3 C2 H2 119.6
C1 C2 H2 119.6
C2 C3 N2 115.0(3)
C2 C3 C5 126.8(3)
N2 C3 C5 118.2(3)
C1 C4 H4A 109.5
C1 C4 H4B 109.5
H4A C4 H4B 109.5
C1 C4 H4C 109.5
H4A C4 H4C 109.5
H4B C4 H4C 109.5
C3 C5 H5A 109.5
C3 C5 H5B 109.5
H5A C5 H5B 109.5
C3 C5 H5C 109.5
H5A C5 H5C 109.5
H5B C5 H5C 109.5
N4 C6 N1 128.6(3)
N4 C6 N2 109.2(3)
N1 C6 N2 122.1(3)
N3 C7 N4 117.3(3)
N3 C7 S1 118.2(3)
N4 C7 S1 124.5(3)
C9 C8 S1 115.2(2)
C9 C8 H8A 108.5
S1 C8 H8A 108.5
C9 C8 H8B 108.5
S1 C8 H8B 108.5
H8A C8 H8B 107.5
C10 C9 C14 118.8(3)
C10 C9 C8 119.8(3)
C14 C9 C8 121.5(3)
C11 C10 C9 121.3(3)
C11 C10 H10 119.3
C9 C10 H10 119.3
C10 C11 C12 120.1(3)
C10 C11 H11 120.0
C12 C11 H11 120.0
C11 C12 C13 119.5(3)
C11 C12 H12 120.2
C13 C12 H12 120.2
C14 C13 C12 121.0(3)
C14 C13 H13 119.5
C12 C13 H13 119.5
C13 C14 C9 119.2(3)
C13 C14 C15 120.0(3)
C9 C14 C15 120.7(3)
C16 C15 C18 120.6(3)
C16 C15 C14 121.4(3)
C18 C15 C14 117.9(3)
C15 C16 O3 121.0(3)
C15 C16 H16 119.5
O3 C16 H16 119.5
O3 C17 H17A 109.5
O3 C17 H17B 109.5
H17A C17 H17B 109.5
O3 C17 H17C 109.5
H17A C17 H17C 109.5
H17B C17 H17C 109.5
O1 C18 O2 123.1(3)
O1 C18 C15 124.9(3)
O2 C18 C15 112.0(3)
O2 C19 H19A 109.5
O2 C19 H19B 109.5
H19A C19 H19B 109.5
O2 C19 H19C 109.5
H19A C19 H19C 109.5
H19B C19 H19C 109.5
C1 N1 C6 116.3(3)
C3 N2 N3 127.4(3)
C3 N2 C6 122.8(3)
N3 N2 C6 109.8(3)
C7 N3 N2 101.0(3)
C6 N4 C7 102.7(3)
C18 O2 C19 116.4(3)
C16 O3 C17 116.6(3)
C7 S1 C8 100.51(16)

loop_
_geom_bond_atom_site_label_1
_geom_bond_atom_site_label_2
_geom_bond_distance
C1 N1 1.327(5)
C1 C2 1.412(5)
C1 C4 1.502(5)
C2 C3 1.357(5)
C2 H2 0.9300
C3 N2 1.364(4)
C3 C5 1.483(5)
C4 H4A 0.9600
C4 H4B 0.9600
C4 H4C 0.9600
C5 H5A 0.9600
C5 H5B 0.9600
C5 H5C 0.9600
C6 N4 1.336(4)
C6 N1 1.337(4)
C6 N2 1.381(4)
C7 N3 1.333(4)
C7 N4 1.344(4)
C7 S1 1.746(3)
C8 C9 1.504(4)
C8 S1 1.820(4)
C8 H8A 0.9700
C8 H8B 0.9700
C9 C10 1.394(4)
C9 C14 1.403(4)
C10 C11 1.367(5)
C10 H10 0.9300
C11 C12 1.379(5)
C11 H11 0.9300
C12 C13 1.389(4)
C12 H12 0.9300
C13 C14 1.381(4)
C13 H13 0.9300
C14 C15 1.499(4)
C15 C16 1.329(4)
C15 C18 1.473(5)
C16 O3 1.337(4)
C16 H16 0.9300
C17 O3 1.438(4)
C17 H17A 0.9600
C17 H17B 0.9600
C17 H17C 0.9600
C18 O1 1.198(4)
C18 O2 1.340(4)
C19 O2 1.441(4)
C19 H19A 0.9600
C19 H19B 0.9600
C19 H19C 0.9600
N2 N3 1.371(4)

loop_
_geom_hbond_atom_site_label_D
_geom_hbond_atom_site_label_H
_geom_hbond_atom_site_label_A
_geom_hbond_distance_DH
_geom_hbond_distance_HA
_geom_hbond_distance_DA
_geom_hbond_angle_DHA
C16 H16 O2 0.93 2.31 2.658(4) 102
C8 H8B O3 0.97 2.50 3.242(4) 133
C8 H8A N4 0.97 2.54 2.939(4) 105

loop_
_geom_torsion_atom_site_label_1
_geom_torsion_atom_site_label_2
_geom_torsion_atom_site_label_3
_geom_torsion_atom_site_label_4
_geom_torsion
N1 C1 C2 C3 -0.8(6)
C4 C1 C2 C3 -179.5(4)
C1 C2 C3 N2 0.0(5)
C1 C2 C3 C5 178.8(3)
S1 C8 C9 C10 112.5(3)
S1 C8 C9 C14 -69.2(4)
C14 C9 C10 C11 -1.2(5)
C8 C9 C10 C11 177.1(3)
C9 C10 C11 C12 2.0(5)
C10 C11 C12 C13 -1.3(5)
C11 C12 C13 C14 -0.4(5)
C12 C13 C14 C9 1.2(5)
C12 C13 C14 C15 -176.0(3)
C10 C9 C14 C13 -0.4(5)
C8 C9 C14 C13 -178.7(3)
C10 C9 C14 C15 176.8(3)
C8 C9 C14 C15 -1.5(5)
C13 C14 C15 C16 105.7(4)
C9 C14 C15 C16 -71.5(4)
C13 C14 C15 C18 -71.2(4)
C9 C14 C15 C18 111.6(3)
C18 C15 C16 O3 179.2(3)
C14 C15 C16 O3 2.4(5)
C16 C15 C18 O1 -172.8(3)
C14 C15 C18 O1 4.1(5)
C16 C15 C18 O2 7.4(4)
C14 C15 C18 O2 -175.7(3)
C2 C1 N1 C6 0.9(5)
C4 C1 N1 C6 179.6(3)
N4 C6 N1 C1 -179.4(3)
N2 C6 N1 C1 -0.1(5)
C2 C3 N2 N3 179.3(3)
C5 C3 N2 N3 0.3(5)
C2 C3 N2 C6 0.8(5)
C5 C3 N2 C6 -178.2(3)
N4 C6 N2 C3 178.7(3)
N1 C6 N2 C3 -0.8(5)
N4 C6 N2 N3 -0.1(4)
N1 C6 N2 N3 -179.5(3)
N4 C7 N3 N2 0.2(4)
S1 C7 N3 N2 -178.7(2)
C3 N2 N3 C7 -178.8(3)
C6 N2 N3 C7 -0.1(3)
N1 C6 N4 C7 179.6(4)
N2 C6 N4 C7 0.2(4)
N3 C7 N4 C6 -0.3(4)
S1 C7 N4 C6 178.6(3)
O1 C18 O2 C19 -0.8(5)
C15 C18 O2 C19 179.1(3)
C15 C16 O3 C17 -175.0(3)
N3 C7 S1 C8 -167.8(3)
N4 C7 S1 C8 13.3(3)
C9 C8 S1 C7 -89.5(3)

loop_
_cod_related_entry_id
_cod_related_entry_database
_cod_related_entry_code
1 ChemSpider 17283790
